data_4024248
loop_
_publ_author_name
'Ji-Bao Xia'
'Xue-Qiang Wang'
'Shu-Li You'

_publ_section_title
;
Synthesis of Biindolizines through Highly Regioselective
Palladium-Catalyzed C-H Functionalization
;
_journal_name_full 'Journal of Organic Chemistry'
_journal_page_first 456
_journal_page_last 458
_journal_paper_doi 10.1021/jo802227u
_journal_volume 74
_journal_year 2009
_chemical_formula_sum 'C20 H16 N2 O4'
_chemical_formula_weight 348.35
_chemical_name_systematic
; 
 ? 
;
_space_group_IT_number 14
_symmetry_cell_setting monoclinic
_symmetry_space_group_name_Hall '-P 2ybc'
_symmetry_space_group_name_H-M 'P 1 21/c 1'
_atom_sites_solution_hydrogens geom
_atom_sites_solution_primary direct
_atom_sites_solution_secondary difmap
_audit_creation_method SHELXL-97
_cell_angle_alpha 90.00
_cell_angle_beta 93.794(3)
_cell_angle_gamma 90.00
_cell_formula_units_Z 4
_cell_length_a 14.8181(16)
_cell_length_b 7.9738(9)
_cell_length_c 14.4428(15)
_cell_measurement_reflns_used 856
_cell_measurement_temperature 293(2)
_cell_measurement_theta_max 39.357
_cell_measurement_theta_min 5.510
_cell_volume 1702.8(3)
_computing_cell_refinement 'Bruker SMART'
_computing_data_collection 'Bruker SMART'
_computing_data_reduction 'Bruker SHELXTL'
_computing_molecular_graphics 'Bruker SHELXTL'
_computing_publication_material 'Bruker SHELXTL'
_computing_structure_refinement 'SHELXL-97 (Sheldrick, 1997)'
_computing_structure_solution 'SHELXS-97 (Sheldrick, 1990)'
_diffrn_ambient_temperature 293(2)
_diffrn_measured_fraction_theta_full 0.996
_diffrn_measured_fraction_theta_max 0.996
_diffrn_measurement_device_type 'CCD area detector'
_diffrn_measurement_method 'phi and omega scans'
_diffrn_radiation_monochromator graphite
_diffrn_radiation_source 'fine-focus sealed tube'
_diffrn_radiation_type MoK\a
_diffrn_radiation_wavelength 0.71073
_diffrn_reflns_av_R_equivalents 0.0789
_diffrn_reflns_av_sigmaI/netI 0.1140
_diffrn_reflns_limit_h_max 18
_diffrn_reflns_limit_h_min -18
_diffrn_reflns_limit_k_max 10
_diffrn_reflns_limit_k_min -8
_diffrn_reflns_limit_l_max 11
_diffrn_reflns_limit_l_min -18
_diffrn_reflns_number 9758
_diffrn_reflns_theta_full 27.00
_diffrn_reflns_theta_max 27.00
_diffrn_reflns_theta_min 1.38
_exptl_absorpt_coefficient_mu 0.096
_exptl_absorpt_correction_T_max 1.0000
_exptl_absorpt_correction_T_min 0.8043
_exptl_absorpt_correction_type empirical
_exptl_absorpt_process_details sadabs
_exptl_crystal_colour colorless
_exptl_crystal_density_diffrn 1.359
_exptl_crystal_density_method 'not measured'
_exptl_crystal_description prismatic
_exptl_crystal_F_000 728
_exptl_crystal_size_max 0.303
_exptl_crystal_size_mid 0.227
_exptl_crystal_size_min 0.121
_refine_diff_density_max 0.216
_refine_diff_density_min -0.224
_refine_diff_density_rms 0.040
_refine_ls_extinction_coef 0.0052(11)
_refine_ls_extinction_expression Fc^*^=kFc[1+0.001xFc^2^\l^3^/sin(2\q)]^-1/4^
_refine_ls_extinction_method SHELXL
_refine_ls_goodness_of_fit_ref 0.863
_refine_ls_hydrogen_treatment constr
_refine_ls_matrix_type full
_refine_ls_number_parameters 238
_refine_ls_number_reflns 3702
_refine_ls_number_restraints 0
_refine_ls_restrained_S_all 0.863
_refine_ls_R_factor_all 0.1263
_refine_ls_R_factor_gt 0.0541
_refine_ls_shift/su_max 0.001
_refine_ls_shift/su_mean 0.000
_refine_ls_structure_factor_coef Fsqd
_refine_ls_weighting_details 'calc w=1/[\s^2^(Fo^2^)+(0.0407P)^2^+0.0136P] where P=(Fo^2^+2Fc^2^)/3'
_refine_ls_weighting_scheme calc
_refine_ls_wR_factor_gt 0.1087
_refine_ls_wR_factor_ref 0.1388
_reflns_number_gt 1625
_reflns_number_total 3702
_reflns_threshold_expression >2sigma(I)
_cod_data_source_file jo802227u_si_001.cif
_cod_data_source_block cd28206
_cod_depositor_comments
;
The following automatic conversions were performed:
'_symmetry_cell_setting' value 'Monoclinic' changed to 'monoclinic'
according to '/home/saulius/struct/CIF-dictionaries/cif_core.dic'
dictionary named 'cif_core.dic' version 2.4.1 from 2010-06-29.

Automatic conversion script
Id: cif_fix_enum 1527 2010-12-29 10:47:43Z saulius 
;
_cod_original_sg_symbol_H-M P2(1)/c
_cod_database_code 4024248

loop_
_symmetry_equiv_pos_as_xyz
'x, y, z'
'-x, y+1/2, -z+1/2'
'-x, -y, -z'
'x, -y-1/2, z-1/2'

loop_
_atom_site_label
_atom_site_type_symbol
_atom_site_fract_x
_atom_site_fract_y
_atom_site_fract_z
_atom_site_U_iso_or_equiv
_atom_site_adp_type
_atom_site_occupancy
_atom_site_symmetry_multiplicity
_atom_site_calc_flag
_atom_site_refinement_flags
_atom_site_disorder_assembly
_atom_site_disorder_group
O1 O 0.41265(13) 0.1800(3) 0.62780(14) 0.0705(7) Uani 1 1 d . . .
O2 O 0.46489(12) -0.0080(3) 0.73356(13) 0.0581(6) Uani 1 1 d . . .
O3 O 1.10861(13) -0.1706(3) 0.65384(14) 0.0685(7) Uani 1 1 d . . .
O4 O 1.05544(12) -0.0085(3) 0.76503(13) 0.0570(6) Uani 1 1 d . . .
N1 N 0.68029(15) 0.1401(3) 0.54178(15) 0.0432(6) Uani 1 1 d . . .
N2 N 0.83372(15) -0.1328(3) 0.54377(15) 0.0439(6) Uani 1 1 d . . .
C1 C 0.70991(18) 0.0279(3) 0.61143(19) 0.0438(7) Uani 1 1 d . . .
C2 C 0.63895(17) -0.0048(3) 0.66333(18) 0.0452(7) Uani 1 1 d . . .
H2 H 0.6401 -0.0758 0.7145 0.054 Uiso 1 1 calc R . .
C3 C 0.56335(18) 0.0863(3) 0.62717(18) 0.0418(7) Uani 1 1 d . . .
C4 C 0.58924(18) 0.1753(3) 0.55054(18) 0.0428(7) Uani 1 1 d . . .
C5 C 0.5471(2) 0.2877(4) 0.4863(2) 0.0560(9) Uani 1 1 d . . .
H5 H 0.4864 0.3143 0.4902 0.067 Uiso 1 1 calc R . .
C6 C 0.5937(2) 0.3569(4) 0.4197(2) 0.0675(10) Uani 1 1 d . . .
H6 H 0.5653 0.4323 0.3782 0.081 Uiso 1 1 calc R . .
C7 C 0.6845(2) 0.3165(4) 0.4122(2) 0.0685(10) Uani 1 1 d . . .
H7 H 0.7160 0.3641 0.3651 0.082 Uiso 1 1 calc R . .
C8 C 0.7271(2) 0.2088(4) 0.4728(2) 0.0552(8) Uani 1 1 d . . .
H8 H 0.7876 0.1818 0.4675 0.066 Uiso 1 1 calc R . .
C9 C 0.4737(2) 0.0932(4) 0.6604(2) 0.0490(8) Uani 1 1 d . . .
C10 C 0.3788(2) -0.0049(4) 0.7720(2) 0.0748(10) Uani 1 1 d . . .
H10A H 0.3682 0.1046 0.7968 0.112 Uiso 1 1 calc R . .
H10B H 0.3776 -0.0867 0.8207 0.112 Uiso 1 1 calc R . .
H10C H 0.3325 -0.0305 0.7245 0.112 Uiso 1 1 calc R . .
C11 C 0.80334(18) -0.0322(3) 0.61504(18) 0.0446(7) Uani 1 1 d . . .
C12 C 0.87689(17) -0.0050(3) 0.67575(18) 0.0435(7) Uani 1 1 d . . .
H12 H 0.8766 0.0580 0.7299 0.052 Uiso 1 1 calc R . .
C13 C 0.95349(18) -0.0874(3) 0.64354(18) 0.0433(7) Uani 1 1 d . . .
C14 C 0.92574(19) -0.1670(3) 0.56016(19) 0.0443(7) Uani 1 1 d . . .
C15 C 0.9671(2) -0.2674(4) 0.4951(2) 0.0560(8) Uani 1 1 d . . .
H15 H 1.0283 -0.2935 0.5037 0.067 Uiso 1 1 calc R . .
C16 C 0.9175(2) -0.3260(4) 0.4198(2) 0.0697(10) Uani 1 1 d . . .
H16 H 0.9451 -0.3913 0.3765 0.084 Uiso 1 1 calc R . .
C17 C 0.8240(2) -0.2892(4) 0.4062(2) 0.0656(9) Uani 1 1 d . . .
H17 H 0.7907 -0.3304 0.3542 0.079 Uiso 1 1 calc R . .
C18 C 0.7834(2) -0.1953(4) 0.4680(2) 0.0552(8) Uani 1 1 d . . .
H18 H 0.7218 -0.1725 0.4599 0.066 Uiso 1 1 calc R . .
C19 C 1.0462(2) -0.0964(4) 0.6850(2) 0.0478(8) Uani 1 1 d . . .
C20 C 1.14523(19) -0.0102(4) 0.8122(2) 0.0737(10) Uani 1 1 d . . .
H20A H 1.1712 -0.1199 0.8075 0.111 Uiso 1 1 calc R . .
H20B H 1.1409 0.0177 0.8765 0.111 Uiso 1 1 calc R . .
H20C H 1.1829 0.0705 0.7840 0.111 Uiso 1 1 calc R . .

loop_
_atom_site_aniso_label
_atom_site_aniso_U_11
_atom_site_aniso_U_22
_atom_site_aniso_U_33
_atom_site_aniso_U_23
_atom_site_aniso_U_13
_atom_site_aniso_U_12
O1 0.0393(13) 0.0908(18) 0.0814(16) 0.0227(13) 0.0032(11) 0.0192(13)
O2 0.0422(12) 0.0679(16) 0.0652(14) 0.0148(12) 0.0116(10) 0.0062(11)
O3 0.0421(13) 0.0938(18) 0.0703(15) -0.0119(12) 0.0096(11) 0.0178(12)
O4 0.0363(12) 0.0728(16) 0.0612(14) -0.0133(11) -0.0011(10) 0.0019(11)
N1 0.0406(14) 0.0440(16) 0.0451(14) 0.0022(11) 0.0039(11) 0.0045(12)
N2 0.0392(14) 0.0463(16) 0.0459(15) -0.0007(12) 0.0002(11) 0.0061(12)
C1 0.0390(17) 0.0436(18) 0.0481(18) -0.0003(14) -0.0020(14) 0.0089(14)
C2 0.0383(17) 0.0504(19) 0.0467(17) 0.0018(14) 0.0018(14) 0.0042(15)
C3 0.0311(16) 0.0468(19) 0.0472(18) 0.0007(14) 0.0003(13) 0.0041(14)
C4 0.0364(17) 0.0451(18) 0.0467(18) -0.0045(14) 0.0002(13) 0.0064(14)
C5 0.050(2) 0.061(2) 0.057(2) 0.0089(17) 0.0019(16) 0.0163(17)
C6 0.059(2) 0.076(3) 0.068(2) 0.0182(19) 0.0029(18) 0.022(2)
C7 0.083(3) 0.062(2) 0.061(2) 0.0177(18) 0.0121(19) 0.004(2)
C8 0.047(2) 0.058(2) 0.061(2) 0.0009(17) 0.0119(16) 0.0052(16)
C9 0.0417(19) 0.053(2) 0.052(2) -0.0004(16) -0.0027(15) 0.0024(16)
C10 0.053(2) 0.091(3) 0.083(2) 0.014(2) 0.0225(18) 0.002(2)
C11 0.0426(18) 0.0475(19) 0.0435(17) -0.0009(14) 0.0015(14) 0.0052(15)
C12 0.0405(17) 0.0459(18) 0.0444(17) -0.0013(14) 0.0057(13) 0.0051(15)
C13 0.0387(17) 0.0465(19) 0.0447(18) 0.0051(14) 0.0023(13) 0.0012(14)
C14 0.0410(18) 0.0451(19) 0.0475(18) 0.0041(15) 0.0085(14) 0.0061(15)
C15 0.050(2) 0.058(2) 0.061(2) -0.0015(17) 0.0100(16) 0.0117(17)
C16 0.085(3) 0.070(2) 0.055(2) -0.0164(18) 0.0114(19) 0.012(2)
C17 0.066(2) 0.069(2) 0.060(2) -0.0089(18) -0.0089(18) 0.007(2)
C18 0.052(2) 0.058(2) 0.054(2) -0.0062(17) -0.0085(16) 0.0041(17)
C19 0.0416(19) 0.053(2) 0.049(2) 0.0060(16) 0.0071(15) -0.0013(16)
C20 0.040(2) 0.094(3) 0.085(2) -0.015(2) -0.0131(17) -0.0013(19)

loop_
_atom_type_symbol
_atom_type_description
_atom_type_scat_dispersion_real
_atom_type_scat_dispersion_imag
_atom_type_scat_source
C C 0.0033 0.0016 'International Tables Vol C Tables 4.2.6.8 and 6.1.1.4'
H H 0.0000 0.0000 'International Tables Vol C Tables 4.2.6.8 and 6.1.1.4'
N N 0.0061 0.0033 'International Tables Vol C Tables 4.2.6.8 and 6.1.1.4'
O O 0.0106 0.0060 'International Tables Vol C Tables 4.2.6.8 and 6.1.1.4'

loop_
_geom_angle_atom_site_label_1
_geom_angle_atom_site_label_2
_geom_angle_atom_site_label_3
_geom_angle
_geom_angle_site_symmetry_1
_geom_angle_site_symmetry_3
_geom_angle_publ_flag
C9 O2 C10 115.6(2) . . ?
C19 O4 C20 115.7(2) . . ?
C8 N1 C4 121.9(2) . . ?
C8 N1 C1 129.2(2) . . ?
C4 N1 C1 108.9(2) . . ?
C18 N2 C14 122.4(2) . . ?
C18 N2 C11 127.4(2) . . ?
C14 N2 C11 110.2(2) . . ?
C2 C1 N1 107.7(2) . . ?
C2 C1 C11 133.2(3) . . ?
N1 C1 C11 119.2(2) . . ?
C1 C2 C3 108.9(2) . . ?
C1 C2 H2 125.6 . . ?
C3 C2 H2 125.6 . . ?
C4 C3 C2 107.7(2) . . ?
C4 C3 C9 123.6(3) . . ?
C2 C3 C9 128.7(3) . . ?
C3 C4 N1 106.8(2) . . ?
C3 C4 C5 135.8(3) . . ?
N1 C4 C5 117.3(3) . . ?
C6 C5 C4 120.6(3) . . ?
C6 C5 H5 119.7 . . ?
C4 C5 H5 119.7 . . ?
C5 C6 C7 120.4(3) . . ?
C5 C6 H6 119.8 . . ?
C7 C6 H6 119.8 . . ?
C8 C7 C6 120.5(3) . . ?
C8 C7 H7 119.7 . . ?
C6 C7 H7 119.7 . . ?
C7 C8 N1 119.2(3) . . ?
C7 C8 H8 120.4 . . ?
N1 C8 H8 120.4 . . ?
O1 C9 O2 122.8(3) . . ?
O1 C9 C3 125.0(3) . . ?
O2 C9 C3 112.2(3) . . ?
O2 C10 H10A 109.5 . . ?
O2 C10 H10B 109.5 . . ?
H10A C10 H10B 109.5 . . ?
O2 C10 H10C 109.5 . . ?
H10A C10 H10C 109.5 . . ?
H10B C10 H10C 109.5 . . ?
C12 C11 N2 106.3(2) . . ?
C12 C11 C1 133.0(3) . . ?
N2 C11 C1 120.7(2) . . ?
C11 C12 C13 109.7(3) . . ?
C11 C12 H12 125.2 . . ?
C13 C12 H12 125.2 . . ?
C14 C13 C12 107.3(2) . . ?
C14 C13 C19 123.0(3) . . ?
C12 C13 C19 129.7(3) . . ?
N2 C14 C13 106.6(2) . . ?
N2 C14 C15 117.6(3) . . ?
C13 C14 C15 135.8(3) . . ?
C16 C15 C14 119.7(3) . . ?
C16 C15 H15 120.2 . . ?
C14 C15 H15 120.2 . . ?
C15 C16 C17 120.9(3) . . ?
C15 C16 H16 119.5 . . ?
C17 C16 H16 119.5 . . ?
C18 C17 C16 120.1(3) . . ?
C18 C17 H17 120.0 . . ?
C16 C17 H17 120.0 . . ?
C17 C18 N2 119.3(3) . . ?
C17 C18 H18 120.3 . . ?
N2 C18 H18 120.3 . . ?
O3 C19 O4 122.4(3) . . ?
O3 C19 C13 126.3(3) . . ?
O4 C19 C13 111.4(3) . . ?
O4 C20 H20A 109.5 . . ?
O4 C20 H20B 109.5 . . ?
H20A C20 H20B 109.5 . . ?
O4 C20 H20C 109.5 . . ?
H20A C20 H20C 109.5 . . ?
H20B C20 H20C 109.5 . . ?

loop_
_geom_bond_atom_site_label_1
_geom_bond_atom_site_label_2
_geom_bond_distance
_geom_bond_site_symmetry_2
_geom_bond_publ_flag
O1 C9 1.209(3) . ?
O2 C9 1.343(3) . ?
O2 C10 1.425(3) . ?
O3 C19 1.210(3) . ?
O4 C19 1.350(3) . ?
O4 C20 1.454(3) . ?
N1 C8 1.366(3) . ?
N1 C4 1.392(3) . ?
N1 C1 1.395(3) . ?
N2 C18 1.376(3) . ?
N2 C14 1.395(3) . ?
N2 C11 1.402(3) . ?
C1 C2 1.356(4) . ?
C1 C11 1.463(4) . ?
C2 C3 1.406(3) . ?
C2 H2 0.9300 . ?
C3 C4 1.390(4) . ?
C3 C9 1.444(4) . ?
C4 C5 1.406(4) . ?
C5 C6 1.340(4) . ?
C5 H5 0.9300 . ?
C6 C7 1.394(4) . ?
C6 H6 0.9300 . ?
C7 C8 1.353(4) . ?
C7 H7 0.9300 . ?
C8 H8 0.9300 . ?
C10 H10A 0.9600 . ?
C10 H10B 0.9600 . ?
C10 H10C 0.9600 . ?
C11 C12 1.370(3) . ?
C12 C13 1.416(3) . ?
C12 H12 0.9300 . ?
C13 C14 1.399(3) . ?
C13 C19 1.464(4) . ?
C14 C15 1.406(4) . ?
C15 C16 1.356(4) . ?
C15 H15 0.9300 . ?
C16 C17 1.417(4) . ?
C16 H16 0.9300 . ?
C17 C18 1.338(4) . ?
C17 H17 0.9300 . ?
C18 H18 0.9300 . ?
C20 H20A 0.9600 . ?
C20 H20B 0.9600 . ?
C20 H20C 0.9600 . ?

loop_
_geom_torsion_atom_site_label_1
_geom_torsion_atom_site_label_2
_geom_torsion_atom_site_label_3
_geom_torsion_atom_site_label_4
_geom_torsion
_geom_torsion_site_symmetry_1
_geom_torsion_site_symmetry_2
_geom_torsion_site_symmetry_3
_geom_torsion_site_symmetry_4
_geom_torsion_publ_flag
C8 N1 C1 C2 -179.7(3) . . . . ?
C4 N1 C1 C2 -0.7(3) . . . . ?
C8 N1 C1 C11 -0.8(4) . . . . ?
C4 N1 C1 C11 178.2(2) . . . . ?
N1 C1 C2 C3 0.0(3) . . . . ?
C11 C1 C2 C3 -178.7(3) . . . . ?
C1 C2 C3 C4 0.6(3) . . . . ?
C1 C2 C3 C9 -178.9(3) . . . . ?
C2 C3 C4 N1 -1.0(3) . . . . ?
C9 C3 C4 N1 178.5(2) . . . . ?
C2 C3 C4 C5 -179.2(3) . . . . ?
C9 C3 C4 C5 0.4(5) . . . . ?
C8 N1 C4 C3 -179.8(2) . . . . ?
C1 N1 C4 C3 1.1(3) . . . . ?
C8 N1 C4 C5 -1.2(4) . . . . ?
C1 N1 C4 C5 179.6(2) . . . . ?
C3 C4 C5 C6 178.2(3) . . . . ?
N1 C4 C5 C6 0.1(4) . . . . ?
C4 C5 C6 C7 0.9(5) . . . . ?
C5 C6 C7 C8 -0.9(5) . . . . ?
C6 C7 C8 N1 -0.2(5) . . . . ?
C4 N1 C8 C7 1.3(4) . . . . ?
C1 N1 C8 C7 -179.8(3) . . . . ?
C10 O2 C9 O1 -1.0(4) . . . . ?
C10 O2 C9 C3 178.4(2) . . . . ?
C4 C3 C9 O1 -2.6(5) . . . . ?
C2 C3 C9 O1 176.9(3) . . . . ?
C4 C3 C9 O2 178.0(2) . . . . ?
C2 C3 C9 O2 -2.5(4) . . . . ?
C18 N2 C11 C12 178.6(3) . . . . ?
C14 N2 C11 C12 -0.3(3) . . . . ?
C18 N2 C11 C1 -4.2(4) . . . . ?
C14 N2 C11 C1 177.0(2) . . . . ?
C2 C1 C11 C12 -70.7(5) . . . . ?
N1 C1 C11 C12 110.7(4) . . . . ?
C2 C1 C11 N2 113.0(4) . . . . ?
N1 C1 C11 N2 -65.6(4) . . . . ?
N2 C11 C12 C13 0.0(3) . . . . ?
C1 C11 C12 C13 -176.7(3) . . . . ?
C11 C12 C13 C14 0.2(3) . . . . ?
C11 C12 C13 C19 -179.1(3) . . . . ?
C18 N2 C14 C13 -178.5(2) . . . . ?
C11 N2 C14 C13 0.4(3) . . . . ?
C18 N2 C14 C15 0.9(4) . . . . ?
C11 N2 C14 C15 179.8(2) . . . . ?
C12 C13 C14 N2 -0.4(3) . . . . ?
C19 C13 C14 N2 179.0(2) . . . . ?
C12 C13 C14 C15 -179.6(3) . . . . ?
C19 C13 C14 C15 -0.2(5) . . . . ?
N2 C14 C15 C16 0.3(4) . . . . ?
C13 C14 C15 C16 179.5(3) . . . . ?
C14 C15 C16 C17 -0.8(5) . . . . ?
C15 C16 C17 C18 0.0(5) . . . . ?
C16 C17 C18 N2 1.1(5) . . . . ?
C14 N2 C18 C17 -1.6(4) . . . . ?
C11 N2 C18 C17 179.7(3) . . . . ?
C20 O4 C19 O3 -0.7(4) . . . . ?
C20 O4 C19 C13 179.7(2) . . . . ?
C14 C13 C19 O3 0.2(5) . . . . ?
C12 C13 C19 O3 179.4(3) . . . . ?
C14 C13 C19 O4 179.7(2) . . . . ?
C12 C13 C19 O4 -1.0(4) . . . . ?

loop_
_cod_related_entry_id
_cod_related_entry_database
_cod_related_entry_code
1 ChemSpider 28415116
